data_2239135
loop_
_publ_author_name
'Gainsford, Graeme J.'
'Bhuiyan, M. Delower H.'
'Kay, Andrew J.'

_publ_section_title
;
 2-(3-Cyano-4-{3-[1-(2-hydroxyethyl)-3,3-dimethyl-1,3-dihydroindol-2-ylidene]prop-2-enyl}-5,5-dimethyl-5<i>H</i>-furan-2-ylidene)malononitrile
;
_journal_coeditor_code PK2507
_journal_issue 1
_journal_name_full 'Acta Crystallographica Section E'
_journal_page_first o45
_journal_page_last o46
_journal_paper_doi 10.1107/S1600536813033242
_journal_volume 70
_journal_year 2014
_chemical_formula_iupac 'C25 H24 N4 O2'
_chemical_formula_moiety 'C25 H24 N4 O2'
_chemical_formula_sum 'C25 H24 N4 O2'
_chemical_formula_weight 412.48
_chemical_name_systematic
2-(3-Cyano-4-{3-[1-(2-hydroxyethyl)-3,3-dimethyl-1,3-dihydroindol-2-ylidene]prop-2-enyl}-5,5-dimethyl-5<i>H</i>-furan-2-ylidene)malononitrile
_space_group_IT_number 14
_symmetry_cell_setting monoclinic
_symmetry_space_group_name_Hall '-P 2yn'
_symmetry_space_group_name_H-M 'P 1 21/n 1'
_atom_sites_solution_hydrogens geom
_atom_sites_solution_primary direct
_atom_sites_solution_secondary difmap
_audit_creation_method SHELXL-2012
_cell_angle_alpha 90.00
_cell_angle_beta 103.916(2)
_cell_angle_gamma 90.00
_cell_formula_units_Z 4
_cell_length_a 9.4276(4)
_cell_length_b 21.5486(9)
_cell_length_c 11.1178(5)
_cell_measurement_reflns_used 9996
_cell_measurement_temperature 120(2)
_cell_measurement_theta_max 30.01
_cell_measurement_theta_min 2.42
_cell_volume 2192.31(16)
_computing_cell_refinement 'SAINT (Bruker, 2008)'
_computing_data_collection 'APEX2 (Bruker, 2008)'
_computing_data_reduction 'SAINT (Bruker, 2008)'
_computing_molecular_graphics
;
ORTEP-3 for Windows (Farrugia, 2012) and Mercury (Macrae <i>et al.</i>,
2006)
;
_computing_publication_material
;
SHELXL2012 (Sheldrick, 2008), PLATON (Spek, 2009) and
Mercury (Macrae <i>et al.</i>, 2006)
;
_computing_structure_refinement 'SHELXL2012 (Sheldrick, 2008)'
_computing_structure_solution 'SHELXS97 (Sheldrick, 2008)'
_diffrn_ambient_temperature 120(2)
_diffrn_detector_area_resol_mean 8.333
_diffrn_measured_fraction_theta_full 0.998
_diffrn_measured_fraction_theta_max 0.994
_diffrn_measurement_device_type
;
Bruker--Nonius APEXII CCD area-detector
;
_diffrn_measurement_method '\f and \w scans'
_diffrn_radiation_monochromator graphite
_diffrn_radiation_source 'fine-focus sealed tube'
_diffrn_radiation_type MoK\a
_diffrn_radiation_wavelength 0.71073
_diffrn_reflns_av_R_equivalents 0.0406
_diffrn_reflns_av_sigmaI/netI 0.0266
_diffrn_reflns_limit_h_max 12
_diffrn_reflns_limit_h_min -13
_diffrn_reflns_limit_k_max 30
_diffrn_reflns_limit_k_min -30
_diffrn_reflns_limit_l_max 15
_diffrn_reflns_limit_l_min -15
_diffrn_reflns_number 50145
_diffrn_reflns_theta_full 25.242
_diffrn_reflns_theta_max 30.149
_diffrn_reflns_theta_min 2.671
_diffrn_standards_number 0
_exptl_absorpt_coefficient_mu 0.081
_exptl_absorpt_correction_T_max 0.746
_exptl_absorpt_correction_T_min 0.629
_exptl_absorpt_correction_type multi-scan
_exptl_absorpt_process_details '(SADABS; Bruker, 2008)'
_exptl_crystal_colour blue
_exptl_crystal_density_diffrn 1.250
_exptl_crystal_density_method 'not measured'
_exptl_crystal_description block
_exptl_crystal_F_000 872
_exptl_crystal_size_max 0.65
_exptl_crystal_size_mid 0.31
_exptl_crystal_size_min 0.13
_refine_diff_density_max 0.378
_refine_diff_density_min -0.518
_refine_ls_extinction_method none
_refine_ls_goodness_of_fit_ref 1.031
_refine_ls_hydrogen_treatment mixed
_refine_ls_matrix_type full
_refine_ls_number_parameters 311
_refine_ls_number_reflns 6431
_refine_ls_number_restraints 8
_refine_ls_restrained_S_all 1.038
_refine_ls_R_factor_all 0.0789
_refine_ls_R_factor_gt 0.0557
_refine_ls_shift/su_max 0.000
_refine_ls_shift/su_mean 0.000
_refine_ls_structure_factor_coef Fsqd
_refine_ls_weighting_details
;
 w=1/[\s^2^(Fo^2^)+(0.0688P)^2^+1.0008P]
 where P=(Fo^2^+2Fc^2^)/3
;
_refine_ls_weighting_scheme calc
_refine_ls_wR_factor_gt 0.1372
_refine_ls_wR_factor_ref 0.1554
_reflns_number_gt 4754
_reflns_number_total 6431
_reflns_threshold_expression I>2\s(I)
_cod_data_source_file pk2507sup1.cif
_cod_data_source_block I
_cod_original_sg_symbol_H-M 'P 21/n'
_cod_database_code 2239135
_cod_database_fobs_code 2239135
_shelxl_version_number .000002012

loop_
_space_group_symop_operation_xyz
'x, y, z'
'-x+1/2, y+1/2, -z+1/2'
'-x, -y, -z'
'x-1/2, -y-1/2, z-1/2'

loop_
_atom_site_type_symbol
_atom_site_label
_atom_site_fract_x
_atom_site_fract_y
_atom_site_fract_z
_atom_site_U_iso_or_equiv
_atom_site_adp_type
_atom_site_calc_flag
_atom_site_occupancy
_atom_site_disorder_assembly
_atom_site_disorder_group
O O1 0.63766(11) 0.63737(5) 0.49304(11) 0.0335(2) Uani d 1 . .
N N1 0.14137(16) 0.57222(8) 0.39517(18) 0.0514(4) Uani d 1 . .
N N2 0.36701(16) 0.73490(7) 0.56984(15) 0.0421(3) Uani d 1 . .
N N3 0.34340(16) 0.48266(8) 0.24877(17) 0.0518(4) Uani d 1 . .
C C1 0.25102(16) 0.59701(7) 0.42748(15) 0.0344(3) Uani d 1 . .
C C2 0.38498(15) 0.62889(7) 0.46900(14) 0.0302(3) Uani d 1 . .
C C3 0.37879(16) 0.68746(7) 0.52649(14) 0.0319(3) Uani d 1 . .
C C4 0.68760(15) 0.55350(6) 0.37397(13) 0.0273(3) Uani d 1 . .
C C5 0.75963(14) 0.60753(7) 0.45254(14) 0.0281(3) Uani d 1 . .
C C6 0.51422(15) 0.60667(7) 0.44612(13) 0.0282(3) Uani d 1 . .
C C7 0.53982(15) 0.55468(7) 0.37537(13) 0.0283(3) Uani d 1 . .
C C8 0.81902(17) 0.65591(7) 0.37893(16) 0.0361(3) Uani d 1 . .
H H8A 0.7422 0.6683 0.3067 0.054 Uiso calc 1 . .
H H8B 0.9018 0.6385 0.3511 0.054 Uiso calc 1 . .
H H8C 0.8516 0.6923 0.4313 0.054 Uiso calc 1 . .
C C9 0.87158(16) 0.58711(7) 0.56768(14) 0.0335(3) Uani d 1 . .
H H9A 0.9087 0.6235 0.6184 0.050 Uiso calc 1 . .
H H9B 0.9527 0.5661 0.5435 0.050 Uiso calc 1 . .
H H9C 0.8258 0.5585 0.6156 0.050 Uiso calc 1 . .
C C10 0.42912(16) 0.51515(8) 0.30741(15) 0.0342(3) Uani d 1 . .
C C11 0.76702(15) 0.51590(7) 0.31209(14) 0.0300(3) Uani d 1 . .
H H11 0.8687 0.5239 0.3253 0.036 Uiso calc 1 . .
C C12 0.70918(15) 0.46773(7) 0.23262(13) 0.0288(3) Uani d 1 . .
H H12 0.6101 0.4564 0.2253 0.035 Uiso calc 1 . .
C C13 0.78859(16) 0.43509(7) 0.16310(14) 0.0324(3) Uani d 1 . .
H H13 0.8894 0.4447 0.1757 0.039 Uiso calc 1 . .
C C14 0.73222(15) 0.38957(7) 0.07677(13) 0.0289(3) Uani d 1 . .
C C15 0.57736(15) 0.36373(6) 0.03954(13) 0.0260(3) Uani d 1 . .
C C16 0.58984(16) 0.31748(6) -0.05962(13) 0.0280(3) Uani d 1 . .
C C17 0.48672(18) 0.27866(7) -0.13049(15) 0.0358(3) Uani d 1 . .
H H17 0.3902 0.2770 -0.1189 0.043 Uiso calc 1 . .
C C18 0.5276(2) 0.24182(8) -0.21974(16) 0.0418(4) Uani d 1 . .
H H18 0.4575 0.2153 -0.2705 0.050 Uiso calc 1 . .
C C19 0.6681(2) 0.24341(9) -0.23514(16) 0.0451(4) Uani d 1 . .
H H19 0.6932 0.2181 -0.2969 0.054 Uiso calc 1 . .
C C20 0.7737(2) 0.28110(9) -0.16259(16) 0.0445(4) Uani d 1 . .
H H20 0.8713 0.2817 -0.1717 0.053 Uiso calc 1 . .
C C21 0.72999(17) 0.31800(8) -0.07588(14) 0.0344(3) Uani d 1 . .
C C22 0.46596(17) 0.41387(8) -0.01844(16) 0.0374(3) Uani d 1 . .
H H22A 0.5009 0.4360 -0.0827 0.056 Uiso calc 1 . .
H H22B 0.4543 0.4432 0.0458 0.056 Uiso calc 1 . .
H H22C 0.3717 0.3943 -0.0554 0.056 Uiso calc 1 . .
C C23 0.5323(2) 0.33128(8) 0.14723(16) 0.0458(4) Uani d 1 . .
H H23A 0.4404 0.3089 0.1158 0.069 Uiso calc 1 . .
H H23B 0.5190 0.3623 0.2080 0.069 Uiso calc 1 . .
H H23C 0.6087 0.3019 0.1868 0.069 Uiso calc 1 . .
N N4A 0.81429(15) 0.35927(7) 0.01028(14) 0.0290(3) Uani d 0.896(2) A 1
C C24A 0.96803(18) 0.37120(9) 0.01489(17) 0.0356(4) Uani d 0.896(2) A 1
H H24A 1.0180 0.3315 0.0076 0.043 Uiso calc 0.896(2) A 1
H H24B 1.0155 0.3901 0.0957 0.043 Uiso calc 0.896(2) A 1
C C25A 0.9838(3) 0.41401(13) -0.0880(3) 0.0596(6) Uiso d 0.896(2) A 1
H H25A 1.0890 0.4183 -0.0856 0.072 Uiso calc 0.548(2) B 1
H H25B 0.9358 0.3946 -0.1682 0.072 Uiso calc 0.548(2) B 1
O O2A1 0.9263(3) 0.47186(17) -0.0833(3) 0.0675(9) Uani d 0.548(2) A 1
H H211 0.844(4) 0.469(3) -0.136(5) 0.101 Uiso d 0.548(2) B 1
O O2A2 1.1107(5) 0.4305(2) -0.0912(4) 0.0596(6) Uiso d 0.348(2) C 2
H H212 1.139(9) 0.447(4) -0.021(4) 0.089 Uiso d 0.348(2) C 2
H H25C 0.959(8) 0.386(3) -0.161(5) 0.089 Uiso d 0.348(2) C 2
H H25D 0.905(8) 0.444(4) -0.120(10) 0.089 Uiso d 0.348(2) C 2
N N4B 0.7997(16) 0.3841(8) -0.0305(15) 0.0384(19) Uiso d 0.104(2) A 3
C C24B 0.9155(19) 0.4140(8) -0.0540(16) 0.0384(19) Uiso d 0.104(2) A 3
H H24C 0.9153 0.4570 -0.0226 0.046 Uiso calc 0.104(2) A 3
H H24D 0.9011 0.4167 -0.1451 0.046 Uiso calc 0.104(2) A 3
C C25B 1.0719(17) 0.3854(8) 0.0016(12) 0.0384(19) Uiso d 0.104(2) A 3
H H25E 1.0732 0.3417 -0.0258 0.046 Uiso calc 0.104(2) A 3
H H25F 1.1455 0.4086 -0.0307 0.046 Uiso calc 0.104(2) A 3
O O2B 1.1083(12) 0.3875(5) 0.1268(10) 0.0384(19) Uiso d 0.104(2) A 3
H H2B 1.0676 0.4182 0.1509 0.058 Uiso calc 0.104(2) A 3

loop_
_atom_site_aniso_label
_atom_site_aniso_U_11
_atom_site_aniso_U_22
_atom_site_aniso_U_33
_atom_site_aniso_U_12
_atom_site_aniso_U_13
_atom_site_aniso_U_23
O1 0.0254(5) 0.0339(5) 0.0413(6) 0.0018(4) 0.0080(4) -0.0115(5)
N1 0.0296(7) 0.0499(9) 0.0738(11) 0.0026(6) 0.0107(7) -0.0096(8)
N2 0.0428(8) 0.0404(8) 0.0472(8) 0.0028(6) 0.0186(6) -0.0045(6)
N3 0.0327(7) 0.0672(11) 0.0592(10) -0.0116(7) 0.0184(7) -0.0276(8)
C1 0.0285(7) 0.0352(8) 0.0401(8) 0.0078(6) 0.0094(6) -0.0005(6)
C2 0.0278(7) 0.0325(7) 0.0312(7) 0.0042(5) 0.0086(5) -0.0001(6)
C3 0.0293(7) 0.0372(8) 0.0315(7) 0.0037(6) 0.0119(6) 0.0022(6)
C4 0.0252(6) 0.0279(6) 0.0273(7) 0.0021(5) 0.0032(5) -0.0018(5)
C5 0.0221(6) 0.0286(7) 0.0334(7) 0.0027(5) 0.0063(5) -0.0055(5)
C6 0.0261(6) 0.0304(7) 0.0276(7) 0.0025(5) 0.0053(5) 0.0002(5)
C7 0.0249(6) 0.0304(7) 0.0289(7) 0.0016(5) 0.0051(5) -0.0024(5)
C8 0.0343(7) 0.0324(7) 0.0415(9) 0.0020(6) 0.0090(6) 0.0018(6)
C9 0.0301(7) 0.0350(8) 0.0326(7) 0.0008(6) 0.0020(6) -0.0045(6)
C10 0.0265(7) 0.0414(8) 0.0368(8) -0.0010(6) 0.0114(6) -0.0074(7)
C11 0.0236(6) 0.0328(7) 0.0325(7) 0.0026(5) 0.0046(5) -0.0055(6)
C12 0.0254(6) 0.0308(7) 0.0294(7) 0.0027(5) 0.0050(5) -0.0037(5)
C13 0.0250(6) 0.0367(8) 0.0357(8) 0.0010(5) 0.0077(5) -0.0079(6)
C14 0.0273(6) 0.0324(7) 0.0276(7) 0.0044(5) 0.0077(5) -0.0021(5)
C15 0.0285(6) 0.0254(6) 0.0245(6) 0.0022(5) 0.0072(5) 0.0017(5)
C16 0.0342(7) 0.0250(6) 0.0238(6) 0.0051(5) 0.0050(5) 0.0021(5)
C17 0.0409(8) 0.0308(7) 0.0334(8) 0.0008(6) 0.0046(6) -0.0004(6)
C18 0.0541(10) 0.0329(8) 0.0327(8) 0.0037(7) -0.0003(7) -0.0061(6)
C19 0.0556(10) 0.0445(9) 0.0315(8) 0.0129(8) 0.0034(7) -0.0115(7)
C20 0.0431(9) 0.0535(10) 0.0363(9) 0.0114(8) 0.0088(7) -0.0128(8)
C21 0.0357(7) 0.0380(8) 0.0284(7) 0.0066(6) 0.0059(6) -0.0054(6)
C22 0.0326(7) 0.0357(8) 0.0395(8) 0.0093(6) 0.0003(6) -0.0047(7)
C23 0.0701(12) 0.0383(9) 0.0351(9) -0.0105(8) 0.0246(8) -0.0007(7)
N4A 0.0284(7) 0.0327(7) 0.0270(7) 0.0038(5) 0.0088(5) -0.0032(6)
C24A 0.0288(8) 0.0422(9) 0.0379(9) 0.0061(7) 0.0121(7) -0.0006(7)
O2A1 0.0470(15) 0.081(2) 0.069(2) -0.0066(14) 0.0018(13) 0.0281(17)

loop_
_atom_type_symbol
_atom_type_description
_atom_type_scat_dispersion_real
_atom_type_scat_dispersion_imag
_atom_type_scat_source
C C 0.0033 0.0016 'International Tables Vol C Tables 4.2.6.8 and 6.1.1.4'
H H 0.0000 0.0000 'International Tables Vol C Tables 4.2.6.8 and 6.1.1.4'
N N 0.0061 0.0033 'International Tables Vol C Tables 4.2.6.8 and 6.1.1.4'
O O 0.0106 0.0060 'International Tables Vol C Tables 4.2.6.8 and 6.1.1.4'

loop_
_geom_angle_atom_site_label_1
_geom_angle_atom_site_label_2
_geom_angle_atom_site_label_3
_geom_angle
C6 O1 C5 109.57(11)
N1 C1 C2 178.50(18)
C6 C2 C1 121.79(14)
C6 C2 C3 121.41(14)
C1 C2 C3 116.61(13)
N2 C3 C2 176.76(17)
C11 C4 C7 132.24(13)
C11 C4 C5 120.83(12)
C7 C4 C5 106.83(12)
O1 C5 C8 106.32(11)
O1 C5 C4 103.66(10)
C8 C5 C4 112.99(13)
O1 C5 C9 107.67(12)
C8 C5 C9 112.56(12)
C4 C5 C9 112.85(12)
O1 C6 C2 118.67(13)
O1 C6 C7 111.07(12)
C2 C6 C7 130.24(14)
C4 C7 C10 126.29(13)
C4 C7 C6 108.83(12)
C10 C7 C6 124.56(13)
C5 C8 H8A 109.5
C5 C8 H8B 109.5
H8A C8 H8B 109.5
C5 C8 H8C 109.5
H8A C8 H8C 109.5
H8B C8 H8C 109.5
C5 C9 H9A 109.5
C5 C9 H9B 109.5
H9A C9 H9B 109.5
C5 C9 H9C 109.5
H9A C9 H9C 109.5
H9B C9 H9C 109.5
N3 C10 C7 176.92(17)
C12 C11 C4 125.07(13)
C12 C11 H11 117.5
C4 C11 H11 117.5
C11 C12 C13 123.45(13)
C11 C12 H12 118.3
C13 C12 H12 118.3
C14 C13 C12 125.12(13)
C14 C13 H13 117.4
C12 C13 H13 117.4
N4A C14 C13 122.90(13)
C13 C14 N4B 116.4(6)
N4A C14 C15 108.08(12)
C13 C14 C15 129.02(13)
N4B C14 C15 108.7(6)
C16 C15 C14 101.62(11)
C16 C15 C23 110.73(12)
C14 C15 C23 112.45(13)
C16 C15 C22 108.84(12)
C14 C15 C22 111.76(12)
C23 C15 C22 111.03(13)
C21 C16 C17 119.85(14)
C21 C16 C15 109.64(13)
C17 C16 C15 130.50(14)
C16 C17 C18 118.35(16)
C16 C17 H17 120.8
C18 C17 H17 120.8
C19 C18 C17 120.84(16)
C19 C18 H18 119.6
C17 C18 H18 119.6
C18 C19 C20 121.40(16)
C18 C19 H19 119.3
C20 C19 H19 119.3
C19 C20 C21 116.72(16)
C19 C20 H20 121.6
C21 C20 H20 121.6
C16 C21 C20 122.82(15)
C16 C21 N4A 108.60(13)
C20 C21 N4A 128.55(15)
C16 C21 N4B 107.5(6)
C20 C21 N4B 124.2(6)
C15 C22 H22A 109.5
C15 C22 H22B 109.5
H22A C22 H22B 109.5
C15 C22 H22C 109.5
H22A C22 H22C 109.5
H22B C22 H22C 109.5
C15 C23 H23A 109.5
C15 C23 H23B 109.5
H23A C23 H23B 109.5
C15 C23 H23C 109.5
H23A C23 H23C 109.5
H23B C23 H23C 109.5
C14 N4A C21 111.86(13)
C14 N4A C24A 125.91(14)
C21 N4A C24A 121.93(13)
N4A C24A C25A 111.10(17)
N4A C24A H24A 109.4
C25A C24A H24A 109.4
N4A C24A H24B 109.4
C25A C24A H24B 109.4
H24A C24A H24B 108.0
O2A1 C25A C24A 114.7(2)
O2A1 C25A H25A 108.6
C24A C25A H25A 108.6
O2A1 C25A H25B 108.6
C24A C25A H25B 108.6
H25A C25A H25B 107.6
C25A O2A1 H211 103(5)
C24B N4B C14 130.0(13)
C24B N4B C21 131.0(13)
C14 N4B C21 95.8(9)
N4B C24B C25B 117.4(15)
N4B C24B H24C 107.9
C25B C24B H24C 107.9
N4B C24B H24D 107.9
C25B C24B H24D 107.9
H24C C24B H24D 107.2
O2B C25B C24B 111.8(13)
O2B C25B H25E 109.3
C24B C25B H25E 109.3
O2B C25B H25F 109.3
C24B C25B H25F 109.3
H25E C25B H25F 107.9
C25B O2B H2B 109.5

loop_
_geom_bond_atom_site_label_1
_geom_bond_atom_site_label_2
_geom_bond_distance
O1 C6 1.3312(17)
O1 C5 1.4790(16)
N1 C1 1.142(2)
N2 C3 1.147(2)
N3 C10 1.147(2)
C1 C2 1.414(2)
C2 C6 1.3883(19)
C2 C3 1.422(2)
C4 C11 1.3922(19)
C4 C7 1.3972(19)
C4 C5 1.5148(19)
C5 C8 1.513(2)
C5 C9 1.515(2)
C6 C7 1.423(2)
C7 C10 1.416(2)
C8 H8A 0.9800
C8 H8B 0.9800
C8 H8C 0.9800
C9 H9A 0.9800
C9 H9B 0.9800
C9 H9C 0.9800
C11 C12 1.387(2)
C11 H11 0.9500
C12 C13 1.389(2)
C12 H12 0.9500
C13 C14 1.386(2)
C13 H13 0.9500
C14 N4A 1.3588(19)
C14 N4B 1.485(16)
C14 C15 1.524(2)
C15 C16 1.5116(19)
C15 C23 1.532(2)
C15 C22 1.536(2)
C16 C21 1.376(2)
C16 C17 1.377(2)
C17 C18 1.395(2)
C17 H17 0.9500
C18 C19 1.377(3)
C18 H18 0.9500
C19 C20 1.384(3)
C19 H19 0.9500
C20 C21 1.386(2)
C20 H20 0.9500
C21 N4A 1.405(2)
C21 N4B 1.599(16)
C22 H22A 0.9800
C22 H22B 0.9800
C22 H22C 0.9800
C23 H23A 0.9800
C23 H23B 0.9800
C23 H23C 0.9800
N4A C24A 1.461(2)
C24A C25A 1.504(3)
C24A H24A 0.9900
C24A H24B 0.9900
C25A O2A1 1.365(4)
C25A H25A 0.9900
C25A H25B 0.9900
O2A1 H211 0.85(3)
O2A2 H212 0.84(3)
N4B C24B 1.35(2)
C24B C25B 1.58(2)
C24B H24C 0.9900
C24B H24D 0.9900
C25B O2B 1.352(13)
C25B H25E 0.9900
C25B H25F 0.9900
O2B H2B 0.8400

loop_
_geom_hbond_atom_site_label_D
_geom_hbond_atom_site_label_H
_geom_hbond_atom_site_label_A
_geom_hbond_site_symmetry_A
_geom_hbond_distance_DH
_geom_hbond_distance_HA
_geom_hbond_distance_DA
_geom_hbond_angle_DHA
O2A1 H211 N3 3_665 0.85(3) 2.17(4) 2.925(3) 148(6)
O2A2 H212 O2A1 3_765 0.84 2.27 2.939(4) 137
C8 H8B N1 1_655 0.98 2.62 3.501(2) 150.0
C9 H9C N3 3_666 0.98 2.60 3.539(2) 160.3
C13 H13 O2B . 0.95 2.57 3.299(11) 133.5
C20 H20 N2 2_645 0.95 2.65 3.442(2) 140.8
C24A H24A N2 2_645 0.99 2.59 3.555(2) 165.6
C25A H25B N1 3_665 0.99 2.55 3.348(3) 137.0
C25B H25E N2 2_645 0.99 2.45 3.420(17) 167.4

loop_
_geom_torsion_atom_site_label_1
_geom_torsion_atom_site_label_2
_geom_torsion_atom_site_label_3
_geom_torsion_atom_site_label_4
_geom_torsion
C6 O1 C5 C8 119.01(13)
C6 O1 C5 C4 -0.33(15)
C6 O1 C5 C9 -120.13(13)
C11 C4 C5 O1 175.98(13)
C7 C4 C5 O1 -0.88(15)
C11 C4 C5 C8 61.32(18)
C7 C4 C5 C8 -115.54(13)
C11 C4 C5 C9 -67.82(18)
C7 C4 C5 C9 115.32(13)
C5 O1 C6 C2 -177.33(13)
C5 O1 C6 C7 1.43(16)
C1 C2 C6 O1 -176.75(14)
C3 C2 C6 O1 8.5(2)
C1 C2 C6 C7 4.8(3)
C3 C2 C6 C7 -169.99(15)
C11 C4 C7 C10 -0.9(3)
C5 C4 C7 C10 175.45(15)
C11 C4 C7 C6 -174.63(16)
C5 C4 C7 C6 1.72(16)
O1 C6 C7 C4 -2.04(17)
C2 C6 C7 C4 176.53(15)
O1 C6 C7 C10 -175.90(14)
C2 C6 C7 C10 2.7(3)
C7 C4 C11 C12 -0.2(3)
C5 C4 C11 C12 -176.12(14)
C4 C11 C12 C13 173.48(15)
C11 C12 C13 C14 -175.49(15)
C12 C13 C14 N4A 179.46(16)
C12 C13 C14 N4B 148.2(7)
C12 C13 C14 C15 -1.4(3)
N4A C14 C15 C16 -2.18(15)
C13 C14 C15 C16 178.62(15)
N4B C14 C15 C16 27.1(7)
N4A C14 C15 C23 116.24(15)
C13 C14 C15 C23 -63.0(2)
N4B C14 C15 C23 145.5(7)
N4A C14 C15 C22 -118.10(14)
C13 C14 C15 C22 62.7(2)
N4B C14 C15 C22 -88.8(7)
C14 C15 C16 C21 -0.53(15)
C23 C15 C16 C21 -120.18(15)
C22 C15 C16 C21 117.51(14)
C14 C15 C16 C17 -179.84(15)
C23 C15 C16 C17 60.5(2)
C22 C15 C16 C17 -61.81(19)
C21 C16 C17 C18 -1.6(2)
C15 C16 C17 C18 177.65(14)
C16 C17 C18 C19 1.1(2)
C17 C18 C19 C20 0.4(3)
C18 C19 C20 C21 -1.4(3)
C17 C16 C21 C20 0.6(2)
C15 C16 C21 C20 -178.78(15)
C17 C16 C21 N4A -177.63(14)
C15 C16 C21 N4A 2.97(17)
C17 C16 C21 N4B 155.4(6)
C15 C16 C21 N4B -24.0(7)
C19 C20 C21 C16 0.9(3)
C19 C20 C21 N4A 178.75(17)
C19 C20 C21 N4B -149.7(7)
C13 C14 N4A C21 -176.54(15)
N4B C14 N4A C21 -91.8(13)
C15 C14 N4A C21 4.19(18)
C13 C14 N4A C24A -2.7(3)
N4B C14 N4A C24A 82.0(13)
C15 C14 N4A C24A 177.99(15)
C16 C21 N4A C14 -4.59(19)
C20 C21 N4A C14 177.29(17)
N4B C21 N4A C14 87.2(13)
C16 C21 N4A C24A -178.68(15)
C20 C21 N4A C24A 3.2(3)
N4B C21 N4A C24A -86.9(13)
C14 N4A C24A C25A -96.2(2)
C21 N4A C24A C25A 77.1(2)
N4A C24A C25A O2A1 62.7(3)
N4A C14 N4B C24B -106(2)
C13 C14 N4B C24B 5(2)
C15 C14 N4B C24B 160.6(16)
N4A C14 N4B C21 55.0(10)
C13 C14 N4B C21 166.0(4)
C15 C14 N4B C21 -38.5(9)
C16 C21 N4B C24B -161.1(16)
C20 C21 N4B C24B -7(2)
N4A C21 N4B C24B 102(2)
C16 C21 N4B C14 38.2(9)
C20 C21 N4B C14 -167.5(3)
N4A C21 N4B C14 -58.5(10)
C14 N4B C24B C25B 87(2)
C21 N4B C24B C25B -68(2)
N4B C24B C25B O2B -65.8(19)
